data_2208005
loop_
_publ_author_name
'Farkhanda Shaheen'
'Amin Badshah'
'Shazia Anjum'
'Ali Saqib'

_publ_section_title
;
 Bis(piperidine-1-dithiocarbamato-\k^2^<i>S</i>,<i>S</i>')palladium(II)
;
_journal_coeditor_code CI6738
_journal_issue 2
_journal_name_full 'Acta Crystallographica Section E'
_journal_page_first m329
_journal_page_last m330
_journal_paper_doi 10.1107/S1600536806000468
_journal_volume 62
_journal_year 2006
_chemical_formula_iupac '[Pd (C6 H10 N S2)2]'
_chemical_formula_moiety 'C12 H20 N2 Pd S4'
_chemical_formula_sum 'C12 H20 N2 Pd S4'
_chemical_formula_weight 426.94
_chemical_melting_point 280
_chemical_name_systematic
;
Bis(piperidine-1-dithiocarbamato-\kS,S')palladium(II)
;
_space_group_IT_number 14
_symmetry_cell_setting monoclinic
_symmetry_space_group_name_Hall '-P 2ybc'
_symmetry_space_group_name_H-M 'P 1 21/c 1'
_atom_sites_solution_hydrogens geom
_atom_sites_solution_primary direct
_atom_sites_solution_secondary difmap
_audit_creation_method SHELXL-97
_cell_angle_alpha 90.00
_cell_angle_beta 95.197(3)
_cell_angle_gamma 90.00
_cell_formula_units_Z 2
_cell_length_a 6.1094(10)
_cell_length_b 8.5797(15)
_cell_length_c 15.339(3)
_cell_measurement_reflns_used 3118
_cell_measurement_temperature 293(2)
_cell_measurement_theta_max 25.0
_cell_measurement_theta_min 2.7
_cell_volume 800.7(2)
_computing_cell_refinement 'SAINT (Siemens, 1996)'
_computing_data_collection 'SMART (Siemens, 1996)'
_computing_data_reduction SAINT
_computing_molecular_graphics SHELXTL
_computing_publication_material 'SHELXTL and PLATON (Spek,2003)'
_computing_structure_refinement SHELXTL
_computing_structure_solution 'SHELXTL (Sheldrick, 1997)'
_diffrn_ambient_temperature 293(2)
_diffrn_detector_area_resol_mean 8.33
_diffrn_measured_fraction_theta_full 0.991
_diffrn_measured_fraction_theta_max 0.991
_diffrn_measurement_device_type 'Siemens SMART CCD area-detector'
_diffrn_measurement_method \w
_diffrn_radiation_monochromator graphite
_diffrn_radiation_source 'fine-focus sealed tube'
_diffrn_radiation_type MoK\a
_diffrn_radiation_wavelength 0.71073
_diffrn_reflns_av_R_equivalents 0.0169
_diffrn_reflns_av_sigmaI/netI 0.0198
_diffrn_reflns_limit_h_max 7
_diffrn_reflns_limit_h_min -7
_diffrn_reflns_limit_k_max 10
_diffrn_reflns_limit_k_min -9
_diffrn_reflns_limit_l_max 9
_diffrn_reflns_limit_l_min -18
_diffrn_reflns_number 3891
_diffrn_reflns_theta_full 25.00
_diffrn_reflns_theta_max 25.00
_diffrn_reflns_theta_min 2.67
_diffrn_standards_number 0
_exptl_absorpt_coefficient_mu 1.668
_exptl_absorpt_correction_T_max 0.9065
_exptl_absorpt_correction_T_min 0.7423
_exptl_absorpt_correction_type multi-scan
_exptl_absorpt_process_details '(SADABS; Sheldrick, 1996)'
_exptl_crystal_colour yellow
_exptl_crystal_density_diffrn 1.771
_exptl_crystal_density_method 'not measured'
_exptl_crystal_description Block
_exptl_crystal_F_000 432
_exptl_crystal_size_max 0.19
_exptl_crystal_size_mid 0.09
_exptl_crystal_size_min 0.06
_refine_diff_density_max 0.215
_refine_diff_density_min -0.326
_refine_ls_extinction_method none
_refine_ls_goodness_of_fit_ref 1.183
_refine_ls_hydrogen_treatment constr
_refine_ls_matrix_type full
_refine_ls_number_parameters 88
_refine_ls_number_reflns 1399
_refine_ls_number_restraints 0
_refine_ls_restrained_S_all 1.183
_refine_ls_R_factor_all 0.0257
_refine_ls_R_factor_gt 0.0210
_refine_ls_shift/su_max 0.001
_refine_ls_shift/su_mean 0.000
_refine_ls_structure_factor_coef Fsqd
_refine_ls_weighting_details 'calc w=1/[\s^2^(Fo^2^)+(0.027P)^2^] where P=(Fo^2^+2Fc^2^)/3'
_refine_ls_weighting_scheme calc
_refine_ls_wR_factor_gt 0.0527
_refine_ls_wR_factor_ref 0.0546
_reflns_number_gt 1215
_reflns_number_total 1399
_reflns_threshold_expression I>2\s(I)
_cod_data_source_file ci6738.cif
_cod_data_source_block I
_cod_depositor_comments
;
The following automatic conversions were performed:
'_symmetry_cell_setting' value 'Monoclinic' changed to 'monoclinic'
according to '/home/saulius/struct/CIF-dictionaries/cif_core.dic'
dictionary named 'cif_core.dic' version 2.4.1 from
2010-06-29.

'_geom_hbond_publ_flag' value 'YES' changed to 'yes'
according to '/home/saulius/struct/CIF-dictionaries/cif_core.dic'
dictionary named 'cif_core.dic' version 2.4.1 from 2010-06-29 (2 times).

Automatic conversion script
Id: cif_fix_enum 1527 2010-12-29 10:47:43Z saulius 

The following automatic conversions were performed:

'_symmetry_cell_setting' value 'Monoclinic' changed to 'monoclinic'
according to /home/saulius/struct/CIF-dictionaries/cif_core.dic
dictionary named 'cif_core.dic' version 2.4.1 from
2010-06-29.

'_geom_hbond_publ_flag' value 'YES' changed to 'yes'
according to /home/saulius/struct/CIF-dictionaries/cif_core.dic
dictionary named 'cif_core.dic' version 2.4.1 from 2010-06-29 (2
times).

Automatic conversion script
Id: cif_fix_values 1715 2011-07-08 13:25:40Z adriana 
;
_cod_original_sg_symbol_H-M 'P 21/c'
_cod_database_code 2208005
_cod_database_fobs_code 2208005

loop_
_symmetry_equiv_pos_as_xyz
'x, y, z'
'-x, y+1/2, -z+1/2'
'-x, -y, -z'
'x, -y-1/2, z-1/2'

loop_
_atom_site_label
_atom_site_fract_x
_atom_site_fract_y
_atom_site_fract_z
_atom_site_U_iso_or_equiv
_atom_site_adp_type
_atom_site_calc_flag
_atom_site_refinement_flags
_atom_site_occupancy
_atom_site_type_symbol
Pd1 0.0000 0.0000 0.0000 0.03144(11) Uani d S 1 Pd
S2 0.32885(11) 0.02009(8) 0.08890(4) 0.03977(18) Uani d . 1 S
S1 -0.08249(11) 0.16129(8) 0.11383(4) 0.03987(18) Uani d . 1 S
C5 0.4770(4) 0.1267(3) 0.27899(16) 0.0424(6) Uani d . 1 C
H5A 0.5560 0.2177 0.3025 0.051 Uiso calc R 1 H
H5B 0.5623 0.0790 0.2358 0.051 Uiso calc R 1 H
C1 0.1198(5) 0.2477(3) 0.29909(16) 0.0453(7) Uani d . 1 C
H1A -0.0200 0.2771 0.2685 0.054 Uiso calc R 1 H
H1B 0.1907 0.3412 0.3234 0.054 Uiso calc R 1 H
C4 0.4465(5) 0.0120(3) 0.35172(19) 0.0443(7) Uani d . 1 C
H4A 0.5888 -0.0138 0.3815 0.053 Uiso calc R 1 H
H4B 0.3819 -0.0832 0.3269 0.053 Uiso calc R 1 H
C3 0.2997(5) 0.0779(4) 0.41737(18) 0.0511(7) Uani d . 1 C
H3A 0.3739 0.1641 0.4485 0.061 Uiso calc R 1 H
H3B 0.2721 -0.0018 0.4599 0.061 Uiso calc R 1 H
C2 0.0822(5) 0.1341(3) 0.37221(17) 0.0485(7) Uani d . 1 C
H2A -0.0017 0.0455 0.3483 0.058 Uiso calc R 1 H
H2B -0.0024 0.1848 0.4146 0.058 Uiso calc R 1 H
N1 0.2596(3) 0.1735(2) 0.23765(13) 0.0379(5) Uani d . 1 N
C6 0.1808(4) 0.1270(3) 0.15864(15) 0.0333(6) Uani d . 1 C

loop_
_atom_site_aniso_label
_atom_site_aniso_U_11
_atom_site_aniso_U_22
_atom_site_aniso_U_33
_atom_site_aniso_U_12
_atom_site_aniso_U_13
_atom_site_aniso_U_23
Pd1 0.03413(18) 0.03413(17) 0.02646(17) 0.00439(12) 0.00494(11) 0.00148(11)
S2 0.0351(4) 0.0522(4) 0.0323(4) 0.0073(3) 0.0049(3) -0.0048(3)
S1 0.0400(4) 0.0448(4) 0.0350(4) 0.0116(3) 0.0042(3) -0.0038(3)
C5 0.0339(15) 0.0544(17) 0.0386(15) -0.0085(13) 0.0013(11) -0.0071(13)
C1 0.0562(18) 0.0450(16) 0.0353(16) 0.0057(14) 0.0070(13) -0.0117(12)
C4 0.0407(16) 0.0536(18) 0.0379(16) -0.0004(13) 0.0000(12) 0.0007(12)
C3 0.061(2) 0.0583(18) 0.0333(16) -0.0037(16) 0.0031(13) 0.0008(14)
C2 0.0513(17) 0.0566(18) 0.0397(16) -0.0008(15) 0.0149(13) -0.0122(13)
N1 0.0409(12) 0.0407(12) 0.0327(12) -0.0007(10) 0.0072(9) -0.0016(9)
C6 0.0390(14) 0.0324(13) 0.0291(14) -0.0013(11) 0.0072(11) 0.0023(10)

loop_
_atom_type_symbol
_atom_type_description
_atom_type_scat_dispersion_real
_atom_type_scat_dispersion_imag
_atom_type_scat_source
C C 0.0033 0.0016 'International Tables Vol C Tables 4.2.6.8 and 6.1.1.4'
H H 0.0000 0.0000 'International Tables Vol C Tables 4.2.6.8 and 6.1.1.4'
N N 0.0061 0.0033 'International Tables Vol C Tables 4.2.6.8 and 6.1.1.4'
S S 0.1246 0.1234 'International Tables Vol C Tables 4.2.6.8 and 6.1.1.4'
Pd Pd -0.9988 1.0072 'International Tables Vol C Tables 4.2.6.8 and 6.1.1.4'

loop_
_geom_angle_atom_site_label_1
_geom_angle_atom_site_label_2
_geom_angle_atom_site_label_3
_geom_angle_site_symmetry_1
_geom_angle_site_symmetry_3
_geom_angle
_geom_angle_publ_flag
S1 Pd1 S1 3 . 180 y
S1 Pd1 S2 3 . 104.48(2) ?
S1 Pd1 S2 . . 75.52(2) y
S1 Pd1 S2 3 3 75.51(2) ?
S1 Pd1 S2 . 3 104.48(2) y
S2 Pd1 S2 . 3 180 y
C6 S2 Pd1 . . 85.97(8) ?
C6 S1 Pd1 . . 86.53(8) ?
N1 C5 C4 . . 109.1(2) ?
N1 C5 H5A . . 109.9 ?
C4 C5 H5A . . 109.9 ?
N1 C5 H5B . . 109.9 ?
C4 C5 H5B . . 109.9 ?
H5A C5 H5B . . 108.3 ?
N1 C1 C2 . . 109.3(2) ?
N1 C1 H1A . . 109.8 ?
C2 C1 H1A . . 109.8 ?
N1 C1 H1B . . 109.8 ?
C2 C1 H1B . . 109.8 ?
H1A C1 H1B . . 108.3 ?
C5 C4 C3 . . 111.5(2) ?
C5 C4 H4A . . 109.3 ?
C3 C4 H4A . . 109.3 ?
C5 C4 H4B . . 109.3 ?
C3 C4 H4B . . 109.3 ?
H4A C4 H4B . . 108.0 ?
C4 C3 C2 . . 111.1(2) ?
C4 C3 H3A . . 109.4 ?
C2 C3 H3A . . 109.4 ?
C4 C3 H3B . . 109.4 ?
C2 C3 H3B . . 109.4 ?
H3A C3 H3B . . 108.0 ?
C1 C2 C3 . . 110.8(2) ?
C1 C2 H2A . . 109.5 ?
C3 C2 H2A . . 109.5 ?
C1 C2 H2B . . 109.5 ?
C3 C2 H2B . . 109.5 ?
H2A C2 H2B . . 108.1 ?
C6 N1 C1 . . 122.1(2) ?
C6 N1 C5 . . 123.4(2) ?
C1 N1 C5 . . 113.2(2) ?
N1 C6 S1 . . 124.37(19) ?
N1 C6 S2 . . 124.05(19) ?
S1 C6 S2 . . 111.57(13) ?

loop_
_geom_bond_atom_site_label_1
_geom_bond_atom_site_label_2
_geom_bond_site_symmetry_2
_geom_bond_distance
_geom_bond_publ_flag
Pd1 S1 3 2.3188(7) ?
Pd1 S1 . 2.3189(7) y
Pd1 S2 . 2.3300(7) y
Pd1 S2 3 2.3301(7) ?
S2 C6 . 1.726(2) ?
S1 C6 . 1.717(2) ?
C5 N1 . 1.475(3) ?
C5 C4 . 1.512(4) ?
C5 H5A . 0.97 ?
C5 H5B . 0.97 ?
C1 N1 . 1.473(3) ?
C1 C2 . 1.519(4) ?
C1 H1A . 0.97 ?
C1 H1B . 0.97 ?
C4 C3 . 1.517(4) ?
C4 H4A . 0.97 ?
C4 H4B . 0.97 ?
C3 C2 . 1.520(4) ?
C3 H3A . 0.97 ?
C3 H3B . 0.97 ?
C2 H2A . 0.97 ?
C2 H2B . 0.97 ?
N1 C6 . 1.324(3) ?

loop_
_geom_hbond_atom_site_label_D
_geom_hbond_atom_site_label_H
_geom_hbond_atom_site_label_A
_geom_hbond_site_symmetry_A
_geom_hbond_distance_DH
_geom_hbond_distance_HA
_geom_hbond_distance_DA
_geom_hbond_angle_DHA
_geom_hbond_publ_flag
C1 H1A S1 1_555 0.97 2.57 3.085(3) 113 yes
C5 H5B S2 1_555 0.97 2.60 3.111(3) 113 yes

loop_
_geom_torsion_atom_site_label_1
_geom_torsion_atom_site_label_2
_geom_torsion_atom_site_label_3
_geom_torsion_atom_site_label_4
_geom_torsion_site_symmetry_1
_geom_torsion
S1 Pd1 S2 C6 3 -175.86(8)
S1 Pd1 S2 C6 . 4.14(8)
S2 Pd1 S1 C6 . -4.16(8)
S2 Pd1 S1 C6 3 175.84(8)
N1 C5 C4 C3 . -55.3(3)
C5 C4 C3 C2 . 53.6(3)
N1 C1 C2 C3 . 55.7(3)
C4 C3 C2 C1 . -53.6(3)
C2 C1 N1 C6 . 107.5(3)
C2 C1 N1 C5 . -60.1(3)
C4 C5 N1 C6 . -107.7(3)
C4 C5 N1 C1 . 59.7(3)
C1 N1 C6 S1 . 6.0(3)
C5 N1 C6 S1 . 172.36(18)
C1 N1 C6 S2 . -172.37(19)
C5 N1 C6 S2 . -6.0(3)
Pd1 S1 C6 N1 . -172.7(2)
Pd1 S1 C6 S2 . 5.86(11)
Pd1 S2 C6 N1 . 172.7(2)
Pd1 S2 C6 S1 . -5.83(11)
